data_4061533
_journal_name_full Organometallics
_journal_paper_doi 10.1021/om0503085
_journal_year 2005
_chemical_formula_sum 'C98 H106 Ge2 N4 Ni P6 Si4'
_chemical_formula_weight 1841.94
_space_group_IT_number 5
_symmetry_cell_setting monoclinic
_symmetry_space_group_name_Hall 'C 2y'
_symmetry_space_group_name_H-M 'C 1 2 1'
_cell_angle_alpha 90.00
_cell_angle_beta 115.10(3)
_cell_angle_gamma 90.00
_cell_formula_units_Z 2
_cell_length_a 23.502(5)
_cell_length_b 19.525(4)
_cell_length_c 13.015(3)
_cell_measurement_temperature 293(2)
_cell_volume 5408.4(19)
_diffrn_ambient_temperature 293(2)
_exptl_crystal_density_diffrn 1.131
_cod_depositor_comments
;
The following automatic conversions were performed:
'_symmetry_cell_setting' value 'MONOCLINIC' changed to 'monoclinic'
according to '/home/saulius/struct/CIF-dictionaries/cif_core.dic'
dictionary named 'cif_core.dic' version 2.4.1 from 2010-06-29.

Automatic conversion script
Id: cif_fix_enum 1527 2010-12-29 10:47:43Z saulius 
;
_cod_original_sg_symbol_H-M 'C 2'
_cod_database_code 4061533

loop_
_symmetry_equiv_pos_as_xyz
'x, y, z'
'-x, y, -z'
'x+1/2, y+1/2, z'
'-x+1/2, y+1/2, -z'

loop_
_atom_site_label
_atom_site_type_symbol
_atom_site_fract_x
_atom_site_fract_y
_atom_site_fract_z
_atom_site_U_iso_or_equiv
_atom_site_adp_type
_atom_site_occupancy
_atom_site_symmetry_multiplicity
_atom_site_calc_flag
_atom_site_refinement_flags
_atom_site_disorder_assembly
_atom_site_disorder_group
Ni1 Ni 0.5000 0.46408(3) 0.5000 0.04540(15) Uani 1 2 d S . .
Ge1 Ge 0.584003(15) 0.535827(19) 0.57022(3) 0.04904(12) Uani 1 1 d . . .
P1 P 0.72805(5) 0.54895(6) 0.81407(10) 0.0589(3) Uani 1 1 d . . .
P2 P 0.66847(5) 0.63284(5) 0.60127(10) 0.0563(2) Uani 1 1 d . . .
P3 P 0.51194(5) 0.39759(5) 0.37176(9) 0.0514(2) Uani 1 1 d . . .
Si1 Si 0.86108(8) 0.60799(12) 0.91109(17) 0.0987(6) Uani 1 1 d . . .
Si2 Si 0.57645(6) 0.64440(7) 0.35075(12) 0.0695(3) Uani 1 1 d . . .
N1 N 0.78785(19) 0.5869(2) 0.8211(4) 0.0730(10) Uani 1 1 d . . .
N2 N 0.60148(17) 0.61777(18) 0.4918(3) 0.0609(8) Uani 1 1 d . . .
C1 C 0.9055(5) 0.6259(17) 0.8246(13) 0.35(2) Uani 1 1 d . . .
H1B H 0.9038 0.5865 0.7791 0.522 Uiso 1 1 calc R . .
H1C H 0.9485 0.6359 0.8740 0.522 Uiso 1 1 calc R . .
H1D H 0.8871 0.6645 0.7760 0.522 Uiso 1 1 calc R . .
C2 C 0.8652(8) 0.6843(9) 0.9936(18) 0.295(15) Uani 1 1 d . . .
H2A H 0.8429 0.7209 0.9435 0.443 Uiso 1 1 calc R . .
H2B H 0.9084 0.6973 1.0358 0.443 Uiso 1 1 calc R . .
H2C H 0.8467 0.6751 1.0451 0.443 Uiso 1 1 calc R . .
C3 C 0.9045(5) 0.5434(8) 1.0228(11) 0.204(7) Uani 1 1 d . . .
H3A H 0.9086 0.5017 0.9875 0.305 Uiso 1 1 calc R . .
H3B H 0.8816 0.5345 1.0675 0.305 Uiso 1 1 calc R . .
H3C H 0.9454 0.5608 1.0708 0.305 Uiso 1 1 calc R . .
C4 C 0.66370(18) 0.5667(2) 0.6853(4) 0.0554(8) Uani 1 1 d . . .
C5 C 0.6169(4) 0.7248(4) 0.3385(7) 0.112(3) Uani 1 1 d . . .
H5A H 0.6088 0.7608 0.3808 0.168 Uiso 1 1 calc R . .
H5B H 0.6012 0.7379 0.2601 0.168 Uiso 1 1 calc R . .
H5C H 0.6613 0.7168 0.3682 0.168 Uiso 1 1 calc R . .
C6 C 0.5947(3) 0.5773(4) 0.2682(6) 0.0963(18) Uani 1 1 d . . .
H6A H 0.5744 0.5353 0.2717 0.144 Uiso 1 1 calc R . .
H6B H 0.6393 0.5702 0.2997 0.144 Uiso 1 1 calc R . .
H6C H 0.5799 0.5917 0.1906 0.144 Uiso 1 1 calc R . .
C7 C 0.4909(3) 0.6633(3) 0.2913(5) 0.0824(15) Uani 1 1 d . . .
H7A H 0.4833 0.6980 0.3363 0.124 Uiso 1 1 calc R . .
H7B H 0.4684 0.6225 0.2923 0.124 Uiso 1 1 calc R . .
H7C H 0.4767 0.6793 0.2146 0.124 Uiso 1 1 calc R . .
C11 C 0.7373(2) 0.4568(3) 0.8289(4) 0.0731(12) Uani 1 1 d . . .
C12 C 0.7859(3) 0.4261(4) 0.8113(7) 0.103(2) Uani 1 1 d . . .
H12A H 0.8125 0.4527 0.7914 0.124 Uiso 1 1 calc R . .
C13 C 0.7944(5) 0.3556(6) 0.8234(10) 0.142(4) Uani 1 1 d . . .
H13A H 0.8266 0.3350 0.8111 0.170 Uiso 1 1 calc R . .
C14 C 0.7553(5) 0.3161(5) 0.8536(9) 0.137(4) Uani 1 1 d . . .
H14A H 0.7612 0.2689 0.8611 0.164 Uiso 1 1 calc R . .
C15 C 0.7079(5) 0.3458(4) 0.8726(9) 0.128(3) Uani 1 1 d . . .
H15A H 0.6826 0.3189 0.8952 0.153 Uiso 1 1 calc R . .
C16 C 0.6974(3) 0.4158(3) 0.8584(7) 0.0953(19) Uani 1 1 d . . .
H16A H 0.6641 0.4355 0.8684 0.114 Uiso 1 1 calc R . .
C21 C 0.7118(2) 0.5730(3) 0.9336(4) 0.0713(12) Uani 1 1 d . . .
C22 C 0.7435(3) 0.5424(4) 1.0400(5) 0.0974(19) Uani 1 1 d . . .
H22 H 0.7687 0.5043 1.0474 0.117 Uiso 1 1 calc R . .
C23 C 0.7381(5) 0.5674(6) 1.1321(7) 0.120(3) Uani 1 1 d . . .
H23A H 0.7597 0.5457 1.2016 0.144 Uiso 1 1 calc R . .
C24 C 0.7023(6) 0.6231(7) 1.1269(9) 0.144(5) Uani 1 1 d . . .
H24A H 0.6993 0.6390 1.1917 0.172 Uiso 1 1 calc R . .
C25 C 0.6706(4) 0.6558(5) 1.0243(9) 0.118(3) Uani 1 1 d . . .
H25A H 0.6458 0.6939 1.0194 0.142 Uiso 1 1 calc R . .
C26 C 0.6758(3) 0.6309(3) 0.9263(6) 0.0866(16) Uani 1 1 d . . .
H26A H 0.6552 0.6533 0.8572 0.104 Uiso 1 1 calc R . .
C31 C 0.6684(2) 0.7192(2) 0.6556(5) 0.0709(12) Uani 1 1 d . . .
C32 C 0.6159(4) 0.7578(3) 0.6139(8) 0.108(2) Uani 1 1 d . . .
H32A H 0.5796 0.7417 0.5544 0.129 Uiso 1 1 calc R . .
C33 C 0.6167(6) 0.8232(5) 0.6618(14) 0.166(5) Uani 1 1 d . . .
H33A H 0.5810 0.8505 0.6294 0.199 Uiso 1 1 calc R . .
C34 C 0.6650(5) 0.8472(5) 0.7493(11) 0.135(4) Uani 1 1 d . . .
H34A H 0.6640 0.8904 0.7785 0.162 Uiso 1 1 calc R . .
C35 C 0.7164(5) 0.8072(4) 0.7956(8) 0.113(3) Uani 1 1 d . . .
H35A H 0.7503 0.8222 0.8606 0.136 Uiso 1 1 calc R . .
C36 C 0.7205(3) 0.7438(3) 0.7493(6) 0.0841(15) Uani 1 1 d . . .
H36A H 0.7574 0.7184 0.7804 0.101 Uiso 1 1 calc R . .
C41 C 0.7325(2) 0.6286(2) 0.5584(4) 0.0611(10) Uani 1 1 d . . .
C42 C 0.7633(2) 0.6868(3) 0.5448(5) 0.0766(13) Uani 1 1 d . . .
H42A H 0.7544 0.7297 0.5653 0.092 Uiso 1 1 calc R . .
C43 C 0.8075(3) 0.6802(4) 0.5003(6) 0.0898(17) Uani 1 1 d . . .
H43A H 0.8286 0.7185 0.4919 0.108 Uiso 1 1 calc R . .
C44 C 0.8201(3) 0.6158(4) 0.4684(7) 0.0966(19) Uani 1 1 d . . .
H44A H 0.8493 0.6115 0.4381 0.116 Uiso 1 1 calc R . .
C45 C 0.7896(3) 0.5587(3) 0.4812(6) 0.0905(17) Uani 1 1 d . . .
H45A H 0.7978 0.5160 0.4588 0.109 Uiso 1 1 calc R . .
C46 C 0.7463(3) 0.5647(3) 0.5279(5) 0.0758(13) Uani 1 1 d . . .
H46A H 0.7266 0.5258 0.5386 0.091 Uiso 1 1 calc R . .
C51 C 0.5930(2) 0.3889(2) 0.3845(4) 0.0567(9) Uani 1 1 d . . .
C52 C 0.6432(2) 0.3895(2) 0.4926(4) 0.0620(10) Uani 1 1 d . . .
H52A H 0.6353 0.3955 0.5563 0.074 Uiso 1 1 calc R . .
C53 C 0.7054(2) 0.3811(3) 0.5059(5) 0.0752(12) Uani 1 1 d . . .
H53A H 0.7382 0.3802 0.5782 0.090 Uiso 1 1 calc R . .
C54 C 0.7179(3) 0.3743(3) 0.4123(6) 0.0803(14) Uani 1 1 d . . .
H54A H 0.7590 0.3701 0.4204 0.096 Uiso 1 1 calc R . .
C55 C 0.6664(3) 0.3736(4) 0.3023(6) 0.096(2) Uani 1 1 d . . .
H55A H 0.6740 0.3678 0.2383 0.115 Uiso 1 1 calc R . .
C56 C 0.6070(3) 0.3813(4) 0.2905(5) 0.0840(16) Uani 1 1 d . . .
H56A H 0.5743 0.3817 0.2181 0.101 Uiso 1 1 calc R . .
C61 C 0.4886(2) 0.3069(2) 0.3625(4) 0.0612(9) Uani 1 1 d . . .
C62 C 0.4263(3) 0.2931(3) 0.3437(5) 0.0765(13) Uani 1 1 d . . .
H62A H 0.4006 0.3292 0.3439 0.092 Uiso 1 1 calc R . .
C63 C 0.4021(3) 0.2272(3) 0.3248(6) 0.0890(16) Uani 1 1 d . . .
H63A H 0.3605 0.2192 0.3115 0.107 Uiso 1 1 calc R . .
C64 C 0.4412(4) 0.1730(3) 0.3262(7) 0.098(2) Uani 1 1 d . . .
H64A H 0.4254 0.1286 0.3123 0.117 Uiso 1 1 calc R . .
C65 C 0.5039(4) 0.1852(3) 0.3482(7) 0.100(2) Uani 1 1 d . . .
H65A H 0.5302 0.1487 0.3521 0.120 Uiso 1 1 calc R . .
C66 C 0.5270(3) 0.2522(3) 0.3645(6) 0.0823(14) Uani 1 1 d . . .
H66A H 0.5684 0.2603 0.3769 0.099 Uiso 1 1 calc R . .
C71 C 0.46949(19) 0.4184(2) 0.2184(4) 0.0561(9) Uani 1 1 d . . .
C72 C 0.4514(3) 0.3679(3) 0.1326(4) 0.0698(11) Uani 1 1 d . . .
H72A H 0.4580 0.3218 0.1524 0.084 Uiso 1 1 calc R . .
C73 C 0.4240(3) 0.3865(3) 0.0193(5) 0.0813(14) Uani 1 1 d . . .
H73A H 0.4119 0.3530 -0.0368 0.098 Uiso 1 1 calc R . .
C74 C 0.4145(3) 0.4563(3) -0.0111(4) 0.0812(14) Uani 1 1 d . . .
H74A H 0.3968 0.4690 -0.0871 0.097 Uiso 1 1 calc R . .
C75 C 0.4315(3) 0.5051(3) 0.0720(5) 0.0763(13) Uani 1 1 d . . .
H75A H 0.4253 0.5512 0.0523 0.092 Uiso 1 1 calc R . .
C76 C 0.4577(2) 0.4863(2) 0.1844(4) 0.0633(10) Uani 1 1 d . . .
H76A H 0.4680 0.5203 0.2395 0.076 Uiso 1 1 calc R . .

loop_
_atom_site_aniso_label
_atom_site_aniso_U_11
_atom_site_aniso_U_22
_atom_site_aniso_U_33
_atom_site_aniso_U_23
_atom_site_aniso_U_13
_atom_site_aniso_U_12
Ni1 0.0425(3) 0.0463(3) 0.0460(3) 0.000 0.0175(2) 0.000
Ge1 0.04448(18) 0.04844(19) 0.0525(2) 0.00088(14) 0.01897(14) -0.00306(14)
P1 0.0496(5) 0.0641(7) 0.0563(6) -0.0008(4) 0.0161(4) -0.0055(4)
P2 0.0533(5) 0.0512(5) 0.0637(6) 0.0002(4) 0.0241(4) -0.0071(4)
P3 0.0524(5) 0.0525(5) 0.0499(5) 0.0002(4) 0.0222(4) 0.0038(4)
Si1 0.0595(8) 0.1275(14) 0.0872(11) 0.0029(10) 0.0098(7) -0.0257(8)
Si2 0.0620(7) 0.0736(7) 0.0671(8) 0.0193(6) 0.0218(5) -0.0050(6)
N1 0.0535(19) 0.089(3) 0.070(3) -0.0048(19) 0.0197(17) -0.0149(18)
N2 0.0566(18) 0.0553(19) 0.065(2) 0.0065(14) 0.0202(16) -0.0060(14)
C1 0.072(5) 0.80(6) 0.153(12) 0.11(2) 0.033(6) -0.080(15)
C2 0.185(13) 0.189(14) 0.30(2) -0.134(15) -0.104(14) 0.030(10)
C3 0.129(7) 0.174(11) 0.172(10) 0.005(9) -0.067(7) 0.009(8)
C4 0.0508(19) 0.056(2) 0.057(2) 0.0026(16) 0.0204(16) -0.0027(15)
C5 0.104(5) 0.110(5) 0.104(5) 0.043(4) 0.026(4) -0.033(4)
C6 0.081(4) 0.128(5) 0.083(4) 0.001(4) 0.038(3) 0.001(4)
C7 0.072(3) 0.079(3) 0.085(4) 0.021(3) 0.022(3) 0.005(2)
C11 0.062(2) 0.072(3) 0.066(3) 0.006(2) 0.0087(19) 0.008(2)
C12 0.078(4) 0.097(4) 0.108(5) -0.014(3) 0.015(3) 0.019(3)
C13 0.108(6) 0.127(7) 0.157(9) -0.005(6) 0.024(6) 0.055(6)
C14 0.137(7) 0.079(4) 0.137(8) 0.009(4) 0.004(6) 0.028(5)
C15 0.134(7) 0.072(4) 0.146(8) 0.032(4) 0.030(6) -0.001(4)
C16 0.092(4) 0.072(3) 0.108(5) 0.019(3) 0.028(3) 0.003(3)
C21 0.066(3) 0.081(3) 0.060(3) -0.007(2) 0.0204(19) -0.020(2)
C22 0.100(4) 0.121(5) 0.065(3) 0.001(3) 0.029(3) -0.022(4)
C23 0.150(7) 0.136(7) 0.066(4) -0.016(4) 0.040(4) -0.031(6)
C24 0.172(9) 0.196(11) 0.092(6) -0.064(7) 0.084(7) -0.102(9)
C25 0.127(6) 0.115(6) 0.143(8) -0.069(6) 0.088(6) -0.054(5)
C26 0.092(4) 0.087(4) 0.095(4) -0.031(3) 0.052(3) -0.027(3)
C31 0.074(3) 0.057(2) 0.089(4) -0.004(2) 0.042(3) -0.012(2)
C32 0.097(4) 0.069(3) 0.154(7) -0.023(4) 0.050(5) 0.004(3)
C33 0.150(9) 0.093(6) 0.260(17) -0.040(8) 0.092(10) 0.025(6)
C34 0.145(8) 0.093(5) 0.187(10) -0.065(6) 0.091(7) -0.022(6)
C35 0.153(7) 0.087(4) 0.119(6) -0.038(4) 0.076(5) -0.047(5)
C36 0.095(4) 0.075(3) 0.084(4) -0.014(2) 0.039(3) -0.020(3)
C41 0.053(2) 0.061(2) 0.068(3) -0.0015(18) 0.0249(18) -0.0117(17)
C42 0.071(3) 0.072(3) 0.090(4) -0.008(2) 0.038(3) -0.024(2)
C43 0.083(3) 0.101(4) 0.101(4) -0.005(3) 0.054(3) -0.030(3)
C44 0.081(4) 0.125(5) 0.106(5) 0.007(4) 0.061(4) -0.003(3)
C45 0.088(4) 0.088(4) 0.114(5) -0.013(3) 0.061(4) -0.001(3)
C46 0.070(3) 0.067(3) 0.098(4) 0.003(2) 0.043(3) -0.007(2)
C51 0.062(2) 0.056(2) 0.056(2) 0.0030(16) 0.0289(17) 0.0040(17)
C52 0.058(2) 0.064(2) 0.062(3) -0.0029(18) 0.0233(18) 0.0011(18)
C53 0.060(2) 0.081(3) 0.081(3) -0.002(2) 0.027(2) 0.006(2)
C54 0.070(3) 0.077(3) 0.101(4) 0.000(3) 0.044(3) 0.009(2)
C55 0.083(4) 0.140(6) 0.084(4) 0.018(3) 0.055(3) 0.036(4)
C56 0.066(3) 0.125(5) 0.063(3) 0.007(3) 0.029(2) 0.025(3)
C61 0.076(3) 0.052(2) 0.053(2) -0.0019(16) 0.0257(18) 0.0028(18)
C62 0.088(3) 0.069(3) 0.086(4) -0.013(2) 0.049(3) -0.012(2)
C63 0.107(4) 0.080(3) 0.089(4) -0.011(3) 0.051(3) -0.026(3)
C64 0.133(6) 0.064(3) 0.100(5) -0.007(3) 0.052(4) -0.018(3)
C65 0.120(5) 0.050(3) 0.120(5) -0.006(3) 0.041(4) 0.014(3)
C66 0.079(3) 0.064(3) 0.094(4) 0.004(2) 0.027(3) 0.006(2)
C71 0.055(2) 0.059(2) 0.054(2) -0.0010(16) 0.0226(17) 0.0040(16)
C72 0.082(3) 0.070(3) 0.051(2) -0.0040(18) 0.022(2) 0.005(2)
C73 0.103(4) 0.085(3) 0.053(3) -0.001(2) 0.029(2) 0.002(3)
C74 0.086(3) 0.103(4) 0.053(3) 0.013(2) 0.027(2) 0.014(3)
C75 0.087(3) 0.074(3) 0.072(3) 0.017(2) 0.038(3) 0.023(2)
C76 0.071(3) 0.062(2) 0.059(3) 0.0023(17) 0.030(2) 0.0061(18)

loop_
_geom_bond_atom_site_label_1
_geom_bond_atom_site_label_2
_geom_bond_distance
_geom_bond_site_symmetry_2
_geom_bond_publ_flag
Ni1 P3 2.2242(11) . ?
Ni1 P3 2.2242(11) 2_656 ?
Ni1 Ge1 2.2725(7) 2_656 ?
Ni1 Ge1 2.2725(7) . ?
Ge1 C4 1.933(4) . ?
Ge1 N2 2.032(4) . ?
Ge1 P2 2.6479(11) . ?
P1 N1 1.557(4) . ?
P1 C4 1.751(4) . ?
P1 C11 1.814(5) . ?
P1 C21 1.814(6) . ?
P2 N2 1.641(4) . ?
P2 C4 1.726(4) . ?
P2 C41 1.815(5) . ?
P2 C31 1.828(5) . ?
P3 C61 1.844(4) . ?
P3 C51 1.849(4) . ?
P3 C71 1.859(5) . ?
Si1 N1 1.671(4) . ?
Si1 C2 1.815(14) . ?
Si1 C1 1.865(12) . ?
Si1 C3 1.867(12) . ?
Si2 N2 1.752(4) . ?
Si2 C6 1.856(8) . ?
Si2 C7 1.860(6) . ?
Si2 C5 1.877(6) . ?
C11 C12 1.391(9) . ?
C11 C16 1.405(9) . ?
C12 C13 1.390(13) . ?
C13 C14 1.378(17) . ?
C14 C15 1.369(16) . ?
C15 C16 1.387(10) . ?
C21 C26 1.391(9) . ?
C21 C22 1.399(9) . ?
C22 C23 1.349(11) . ?
C23 C24 1.359(17) . ?
C24 C25 1.379(16) . ?
C25 C26 1.419(10) . ?
C31 C32 1.348(9) . ?
C31 C36 1.397(8) . ?
C32 C33 1.419(12) . ?
C33 C34 1.306(16) . ?
C34 C35 1.347(15) . ?
C35 C36 1.397(10) . ?
C41 C46 1.388(7) . ?
C41 C42 1.399(6) . ?
C42 C43 1.394(8) . ?
C43 C44 1.394(10) . ?
C44 C45 1.374(10) . ?
C45 C46 1.393(8) . ?
C51 C52 1.401(6) . ?
C51 C56 1.403(7) . ?
C52 C53 1.406(7) . ?
C53 C54 1.375(9) . ?
C54 C55 1.430(9) . ?
C55 C56 1.347(8) . ?
C61 C66 1.392(7) . ?
C61 C62 1.402(8) . ?
C62 C63 1.387(8) . ?
C63 C64 1.396(11) . ?
C64 C65 1.398(11) . ?
C65 C66 1.399(8) . ?
C71 C76 1.389(6) . ?
C71 C72 1.413(6) . ?
C72 C73 1.384(7) . ?
C73 C74 1.410(9) . ?
C74 C75 1.367(9) . ?
C75 C76 1.374(7) . ?
